data_7111138
loop_
_publ_author_name
'Gibson, Vernon C.'
'Long, Nicholas J.'
'White, Andrew J. P.'
'Williams, Charlotte K.'
'Williams, David J.'

_publ_section_title
;
 New unsymmetrical thioether- and thiolate-substituted ferrocene ligands
 and an unusual bridged-Pd dimer complex
;
_journal_issue 23
_journal_name_full 'Chemical Communications'
_journal_page_first 2359
_journal_paper_doi 10.1039/b007511f
_journal_year 2000
_chemical_formula_sum 'C41.5 H45 Cl9 Fe2 Pd2 S4'
_chemical_formula_weight 1315.57
_chemical_name_systematic
; 
 ? 
;
_space_group_IT_number 14
_symmetry_cell_setting monoclinic
_symmetry_space_group_name_Hall '-P 2ybc'
_symmetry_space_group_name_H-M 'P 1 21/c 1'
_atom_sites_solution_hydrogens geom
_atom_sites_solution_primary direct
_atom_sites_solution_secondary difmap
_audit_creation_method SHELXL
_cell_angle_alpha 90.00
_cell_angle_beta 95.055(12)
_cell_angle_gamma 90.00
_cell_formula_units_Z 4
_cell_length_a 16.411(4)
_cell_length_b 14.897(3)
_cell_length_c 22.093(4)
_cell_measurement_reflns_used 28
_cell_measurement_temperature 293(2)
_cell_measurement_theta_max 12.52
_cell_measurement_theta_min 4.84
_cell_volume 5380(2)
_computing_cell_refinement 'Siemens XSCANS'
_computing_data_collection 'Siemens XSCANS'
_computing_data_reduction 'Siemens SHELXTL'
_computing_molecular_graphics 'Siemens SHELXTL'
_computing_publication_material 'Siemens SHELXTL'
_computing_structure_refinement 'SHELXL-93 (Sheldrick, 1993)'
_computing_structure_solution 'SHELXS-86 (Sheldrick, 1990)'
_diffrn_ambient_temperature 293(2)
_diffrn_measurement_device 'Siemens P4'
_diffrn_measurement_method '\w scans'
_diffrn_radiation_monochromator graphite
_diffrn_radiation_source 'fine-focus sealed tube'
_diffrn_radiation_type MoK\a
_diffrn_radiation_wavelength 0.71073
_diffrn_reflns_av_R_equivalents 0.0907
_diffrn_reflns_av_sigmaI/netI 0.1635
_diffrn_reflns_limit_h_max 17
_diffrn_reflns_limit_h_min 0
_diffrn_reflns_limit_k_max 16
_diffrn_reflns_limit_k_min 0
_diffrn_reflns_limit_l_max 23
_diffrn_reflns_limit_l_min -23
_diffrn_reflns_number 7266
_diffrn_reflns_theta_max 22.49
_diffrn_reflns_theta_min 1.85
_diffrn_standards_decay_% 36.80
_diffrn_standards_interval_count 97
_diffrn_standards_number 3
_exptl_absorpt_coefficient_mu 1.817
_exptl_absorpt_correction_T_max 0.3750
_exptl_absorpt_correction_T_min 0.3190
_exptl_absorpt_correction_type Ellipsoidal
_exptl_crystal_colour 'Deep red'
_exptl_crystal_density_diffrn 1.624
_exptl_crystal_description plates
_exptl_crystal_F_000 2620
_exptl_crystal_size_max 0.97
_exptl_crystal_size_mid 0.27
_exptl_crystal_size_min 0.13
_refine_diff_density_max 0.784
_refine_diff_density_min -0.789
_refine_diff_density_rms 0.140
_refine_ls_extinction_coef 0.00046(14)
_refine_ls_extinction_expression Fc^*^=kFc[1+0.001xFc^2^\l^3^/sin(2\q)]^-1/4^
_refine_ls_extinction_method SHELXL
_refine_ls_goodness_of_fit_all 0.989
_refine_ls_goodness_of_fit_obs 1.144
_refine_ls_matrix_type full
_refine_ls_number_parameters 560
_refine_ls_number_reflns 5842
_refine_ls_number_restraints 66
_refine_ls_restrained_S_all 1.066
_refine_ls_restrained_S_obs 1.143
_refine_ls_R_factor_all 0.1748
_refine_ls_R_factor_obs 0.0784
_refine_ls_shift/esd_max 0.001
_refine_ls_shift/esd_mean 0.000
_refine_ls_structure_factor_coef Fsqd
_refine_ls_weighting_details 'w=1/[\s^2^(Fo^2^)+(0.0818P)^2^+0.0000P] where P=(Fo^2^+2Fc^2^)/3'
_refine_ls_weighting_scheme calc
_refine_ls_wR_factor_all 0.2196
_refine_ls_wR_factor_obs 0.1612
_reflns_number_observed 3473
_reflns_number_total 6985
_reflns_observed_criterion >2sigma(I)
_cod_data_source_file b007511fsup1.cif
_cod_data_source_block NL0007
_cod_depositor_comments
;
The following automatic conversions were performed:

'_symmetry_cell_setting' value 'Monoclinic' changed to 'monoclinic'
according to /home/saulius/struct/CIF-dictionaries/cif_core.dic
dictionary named 'cif_core.dic' version 2.4.2 from 2011-04-26.

Automatic conversion script
Id: cif_fix_values 1891 2012-01-12 08:04:46Z andrius 

The following automatic conversions were performed:

'_refine_ls_weighting_scheme' value 'calc
w=1/[\s^2^(Fo^2^)+(0.0818P)^2^+0.0000P] where P=(Fo^2^+2Fc^2^)/3' was
changed to 'calc'. New tag '_refine_ls_weighting_details' was
created. The value of the new tag was set to
'w=1/[\s^2^(Fo^2^)+(0.0818P)^2^+0.0000P] where P=(Fo^2^+2Fc^2^)/3'.

Automatic conversion script
Id: cif_fix_values 3143 2015-03-26 13:38:13Z robertas 
;
_cod_original_cell_volume 5380.0(21)
_cod_original_sg_symbol_H-M P2(1)/c
_cod_original_formula_sum 'C41.50 H45 S4 Cl9 Fe2 Pd2'
_cod_database_code 7111138

loop_
_symmetry_equiv_pos_as_xyz
'x, y, z'
'-x, y+1/2, -z+1/2'
'-x, -y, -z'
'x, -y-1/2, z-1/2'

loop_
_atom_site_aniso_label
_atom_site_aniso_U_11
_atom_site_aniso_U_22
_atom_site_aniso_U_33
_atom_site_aniso_U_23
_atom_site_aniso_U_13
_atom_site_aniso_U_12
Pd1 0.0350(8) 0.0235(6) 0.0539(8) 0.0000(6) 0.0068(6) 0.0025(6)
Fe1 0.0401(15) 0.0249(11) 0.064(2) 0.0006(11) -0.0019(13) 0.0048(11)
Cl1 0.042(3) 0.040(2) 0.098(4) -0.005(2) 0.013(3) -0.003(2)
S1 0.037(3) 0.029(2) 0.058(3) 0.000(2) 0.007(2) 0.001(2)
Pd2 0.0355(8) 0.0228(6) 0.0529(8) 0.0029(6) 0.0076(6) 0.0036(6)
Fe2 0.043(2) 0.0308(12) 0.067(2) 0.0005(12) 0.0180(13) 0.0042(12)
Cl2 0.038(3) 0.040(2) 0.087(4) 0.000(2) 0.003(3) -0.001(2)
S2 0.036(3) 0.027(2) 0.061(3) -0.002(2) 0.008(2) 0.002(2)
S3 0.041(3) 0.026(2) 0.058(3) 0.003(2) 0.006(2) 0.003(2)
S4 0.040(3) 0.030(2) 0.059(3) -0.002(2) 0.012(2) 0.005(2)
C1 0.040(10) 0.027(8) 0.045(10) 0.000(7) 0.005(9) 0.016(8)
C2 0.061(13) 0.028(8) 0.038(10) -0.013(7) 0.000(10) 0.005(9)
C3 0.047(12) 0.029(8) 0.075(14) 0.009(9) 0.016(10) 0.008(9)
C4 0.029(10) 0.031(9) 0.088(15) -0.001(9) -0.012(10) 0.014(8)
C5 0.051(12) 0.039(9) 0.061(12) 0.004(9) 0.000(10) 0.014(9)
C6 0.014(8) 0.037(9) 0.066(12) -0.019(8) 0.015(8) -0.003(7)
C7 0.052(12) 0.028(8) 0.082(14) -0.006(9) 0.022(11) 0.002(9)
C8 0.082(17) 0.059(13) 0.071(15) -0.008(12) -0.029(14) 0.015(13)
C9 0.075(15) 0.027(9) 0.110(18) -0.003(12) -0.035(16) -0.006(11)
C10 0.042(12) 0.037(10) 0.117(19) -0.010(11) 0.007(13) 0.004(9)
C11 0.046(11) 0.013(7) 0.073(14) -0.005(7) 0.004(10) 0.007(7)
C12 0.064(14) 0.026(10) 0.110(18) -0.001(10) 0.011(13) 0.001(10)
C13 0.041(12) 0.013(8) 0.158(25) -0.008(11) -0.029(14) -0.005(8)
C14 0.052(13) 0.048(12) 0.095(18) -0.002(12) -0.027(13) 0.009(11)
C15 0.050(12) 0.045(11) 0.091(15) 0.002(12) 0.024(11) 0.027(11)
C16 0.048(12) 0.035(10) 0.058(13) 0.000(9) 0.004(10) 0.015(9)
C17 0.112(21) 0.065(14) 0.090(18) 0.027(12) 0.014(15) -0.038(14)
C18 0.061(14) 0.054(12) 0.135(21) -0.044(13) -0.026(14) 0.005(11)
C19 0.091(18) 0.069(13) 0.066(14) 0.014(11) 0.016(13) -0.008(13)
C21 0.046(12) 0.011(7) 0.093(16) 0.016(8) 0.025(11) 0.004(7)
C22 0.063(13) 0.030(8) 0.068(13) 0.004(10) -0.009(11) 0.012(10)
C23 0.136(26) 0.063(15) 0.082(17) -0.001(13) 0.065(19) 0.000(16)
C24 0.058(14) 0.040(10) 0.129(21) 0.018(14) 0.040(15) 0.009(12)
C25 0.060(14) 0.024(9) 0.102(16) -0.013(9) 0.044(13) 0.001(8)
C26 0.030(10) 0.025(8) 0.069(12) 0.001(8) 0.022(10) 0.008(7)
C27 0.046(11) 0.027(8) 0.048(10) -0.004(7) 0.013(10) -0.006(8)
C28 0.056(13) 0.031(9) 0.082(15) 0.005(10) 0.011(12) 0.011(10)
C29 0.059(15) 0.024(9) 0.116(20) 0.009(10) 0.039(14) 0.004(9)
C30 0.052(13) 0.020(8) 0.093(15) 0.000(9) 0.024(11) 0.010(8)
C31 0.036(10) 0.028(8) 0.049(12) 0.005(7) -0.001(9) 0.001(8)
C32 0.033(9) 0.038(9) 0.039(10) -0.015(8) 0.001(8) -0.009(8)
C33 0.068(12) 0.016(8) 0.103(14) -0.001(9) -0.015(11) -0.011(8)
C34 0.040(11) 0.043(11) 0.087(16) 0.020(10) 0.010(11) 0.019(9)
C35 0.038(10) 0.034(9) 0.069(12) 0.011(10) 0.007(9) -0.006(9)
C36 0.020(9) 0.039(10) 0.092(17) 0.004(10) 0.001(10) 0.007(8)
C37 0.119(21) 0.034(10) 0.104(19) -0.027(10) -0.006(16) -0.029(12)
C38 0.075(15) 0.058(12) 0.091(16) 0.027(12) 0.034(13) -0.014(12)
C39 0.046(13) 0.070(13) 0.073(14) -0.007(11) 0.006(11) -0.009(11)
C40 0.180(35) 0.115(23) 0.099(22) -0.045(19) 0.018(23) -0.023(25)
Cl41 0.172(9) 0.176(9) 0.100(6) 0.014(6) 0.017(6) -0.039(8)
Cl42 0.261(14) 0.092(5) 0.139(7) 0.019(5) 0.000(8) 0.016(7)
C50 0.124(29) 0.096(21) 0.208(38) 0.008(24) -0.051(26) -0.023(23)
Cl51 0.160(9) 0.148(8) 0.198(10) -0.043(8) 0.031(8) -0.052(8)
Cl52 0.264(20) 0.137(10) 0.130(10) -0.036(8) -0.090(12) 0.015(12)
Cl53 0.187(33) 0.162(28) 0.226(35) 0.100(27) 0.000(28) -0.049(26)
C60 0.194(23) 0.170(22) 0.177(22) 0.017(18) 0.047(18) -0.019(18)
Cl61 0.357(22) 0.204(13) 0.181(12) 0.037(10) 0.119(13) -0.017(15)
Cl62 0.281(18) 0.361(21) 0.185(12) -0.012(14) 0.031(12) -0.116(17)
C70 0.141(30) 0.134(29) 0.154(29) 0.000(20) 0.015(19) 0.017(20)
Cl71 0.139(14) 0.126(13) 0.172(16) 0.053(12) 0.068(13) 0.042(12)
Cl72 0.087(14) 0.181(20) 0.163(19) -0.112(17) -0.057(13) 0.080(14)
Cl73 0.209(40) 0.179(32) 0.140(28) -0.097(27) 0.137(30) -0.036(30)

loop_
_atom_site_label
_atom_site_type_symbol
_atom_site_fract_x
_atom_site_fract_y
_atom_site_fract_z
_atom_site_U_iso_or_equiv
_atom_site_thermal_displace_type
_atom_site_occupancy
_atom_site_calc_flag
_atom_site_refinement_flags
_atom_site_disorder_group
Pd1 Pd 0.21311(8) 0.39863(8) 0.54722(6) 0.0373(4) Uani 1 d . .
Fe1 Fe 0.4452(2) 0.30385(14) 0.60225(12) 0.0433(7) Uani 1 d . .
Cl1 Cl 0.0820(3) 0.3495(3) 0.5638(3) 0.0596(13) Uani 1 d . .
S1 S 0.2512(3) 0.2489(3) 0.5715(2) 0.0412(11) Uani 1 d . .
Pd2 Pd 0.29826(8) 0.60632(8) 0.54840(6) 0.0368(4) Uani 1 d . .
Fe2 Fe 0.0822(2) 0.7003(2) 0.60570(12) 0.0461(7) Uani 1 d . .
Cl2 Cl 0.4334(3) 0.6549(3) 0.5672(2) 0.0551(12) Uani 1 d . .
S2 S 0.2680(3) 0.7553(3) 0.5738(2) 0.0412(11) Uani 1 d . .
S3 S 0.1700(3) 0.5441(2) 0.5287(2) 0.0416(11) Uani 1 d . .
S4 S 0.3363(3) 0.4612(3) 0.5272(2) 0.0423(11) Uani 1 d . .
C1 C 0.3555(10) 0.2205(10) 0.5721(7) 0.037(4) Uani 1 d . .
C2 C 0.4111(12) 0.2334(10) 0.5258(8) 0.042(4) Uani 1 d . .
H2A H 0.3976(12) 0.2565(10) 0.4871(8) 0.051 Uiso 1 calc R .
C3 C 0.4890(12) 0.2051(11) 0.5495(9) 0.050(5) Uani 1 d . .
H3A H 0.5366(12) 0.2080(11) 0.5298(9) 0.060 Uiso 1 calc R .
C4 C 0.4824(11) 0.1719(10) 0.6074(10) 0.050(5) Uani 1 d . .
H4A H 0.5253(11) 0.1471(10) 0.6323(10) 0.060 Uiso 1 calc R .
C5 C 0.4005(12) 0.1812(11) 0.6237(9) 0.051(5) Uani 1 d . .
H5A H 0.3806(12) 0.1651(11) 0.6603(9) 0.061 Uiso 1 calc R .
C6 C 0.4093(9) 0.4309(10) 0.5851(8) 0.038(4) Uani 1 d U .
C7 C 0.3990(12) 0.4048(11) 0.6474(9) 0.053(5) Uani 1 d . .
H7A H 0.3497(12) 0.4018(11) 0.6651(9) 0.064 Uiso 1 calc R .
C8 C 0.4761(16) 0.3852(14) 0.6762(11) 0.073(6) Uani 1 d . .
H8A H 0.4864(16) 0.3696(14) 0.7169(11) 0.088 Uiso 1 calc R .
C9 C 0.5350(15) 0.3922(12) 0.6353(12) 0.073(7) Uani 1 d . .
H9A H 0.5905(15) 0.3796(12) 0.6430(12) 0.088 Uiso 1 calc R .
C10 C 0.4951(12) 0.4224(11) 0.5795(12) 0.065(6) Uani 1 d . .
H10A H 0.5207(12) 0.4348(11) 0.5445(12) 0.078 Uiso 1 calc R .
C11 C 0.2020(11) 0.1678(9) 0.5199(9) 0.044(5) Uani 1 d U .
C12 C 0.1701(13) 0.0899(11) 0.5491(11) 0.066(6) Uani 1 d . .
C13 C 0.1342(12) 0.0272(10) 0.5076(13) 0.073(8) Uani 1 d . .
H13A H 0.1095(12) -0.0225(10) 0.5238(13) 0.088 Uiso 1 calc R .
C14 C 0.1317(13) 0.0321(13) 0.4437(12) 0.067(6) Uani 1 d . .
C15 C 0.1638(11) 0.1080(13) 0.4220(10) 0.061(5) Uani 1 d . .
H15A H 0.1627(11) 0.1133(13) 0.3800(10) 0.073 Uiso 1 calc R .
C16 C 0.1978(11) 0.1777(11) 0.4560(9) 0.047(5) Uani 1 d . .
C17 C 0.1707(17) 0.0830(14) 0.6169(11) 0.088(8) Uani 1 d . .
H17A H 0.1526(17) 0.1388(14) 0.6328(11) 0.133 Uiso 1 d R .
H17B H 0.2252(17) 0.0703(14) 0.6342(11) 0.133 Uiso 1 d R .
H17C H 0.1347(17) 0.0357(14) 0.6272(11) 0.133 Uiso 1 d R .
C18 C 0.0916(14) -0.0447(14) 0.4068(12) 0.085(8) Uani 1 d . .
H18A H 0.0332(14) -0.0390(14) 0.4056(12) 0.128 Uiso 1 d R .
H18B H 0.1082(14) -0.1008(14) 0.4254(12) 0.128 Uiso 1 d R .
H18C H 0.1080(14) -0.0429(14) 0.3661(12) 0.128 Uiso 1 d R .
C19 C 0.2250(15) 0.2600(14) 0.4243(10) 0.075(6) Uani 1 d . .
H19A H 0.2756(15) 0.2812(14) 0.4445(10) 0.112 Uiso 1 d R .
H19B H 0.1841(15) 0.3059(14) 0.4254(10) 0.112 Uiso 1 d R .
H19C H 0.2328(15) 0.2458(14) 0.3828(10) 0.112 Uiso 1 d R .
C21 C 0.1121(11) 0.5704(9) 0.5892(10) 0.049(5) Uani 1 d . .
C22 C 0.1435(12) 0.5981(11) 0.6492(9) 0.054(5) Uani 1 d . .
H22A H 0.1979(12) 0.6016(11) 0.6649(9) 0.065 Uiso 1 calc R .
C23 C 0.0707(20) 0.6195(15) 0.6798(12) 0.091(9) Uani 1 d . .
H23A H 0.0704(20) 0.6379(15) 0.7200(12) 0.109 Uiso 1 calc R .
C24 C 0.0016(14) 0.6079(14) 0.6389(13) 0.074(7) Uani 1 d . .
H24A H -0.0519(14) 0.6175(14) 0.6482(13) 0.089 Uiso 1 calc R .
C25 C 0.0233(13) 0.5806(10) 0.5836(11) 0.060(6) Uani 1 d . .
H25A H -0.0119(13) 0.5705(10) 0.5489(11) 0.072 Uiso 1 calc R .
C26 C 0.1625(10) 0.7849(10) 0.5742(8) 0.040(4) Uani 1 d U .
C27 C 0.0970(11) 0.7710(10) 0.5278(8) 0.040(4) Uani 1 d . .
H27A H 0.1005(11) 0.7475(10) 0.4891(8) 0.048 Uiso 1 calc R .
C28 C 0.0260(13) 0.8005(11) 0.5533(10) 0.056(5) Uani 1 d . .
H28A H -0.0265(13) 0.7986(11) 0.5338(10) 0.067 Uiso 1 calc R .
C29 C 0.0455(13) 0.8327(11) 0.6113(12) 0.065(6) Uani 1 d . .
H29A H 0.0086(13) 0.8563(11) 0.6367(12) 0.078 Uiso 1 calc R .
C30 C 0.1323(12) 0.8241(10) 0.6263(10) 0.054(5) Uani 1 d . .
H30A H 0.1622(12) 0.8407(10) 0.6623(10) 0.065 Uiso 1 calc R .
C31 C 0.3046(10) 0.8370(10) 0.5234(8) 0.038(4) Uani 1 d . .
C32 C 0.3458(10) 0.9101(11) 0.5480(7) 0.037(4) Uani 1 d . .
C33 C 0.3712(13) 0.9792(10) 0.5103(11) 0.064(6) Uani 1 d U .
H33A H 0.3982(13) 1.0292(10) 0.5275(11) 0.077 Uiso 1 calc R .
C34 C 0.3566(12) 0.9733(12) 0.4486(10) 0.056(5) Uani 1 d . .
C35 C 0.3193(10) 0.8983(11) 0.4230(8) 0.047(4) Uani 1 d . .
H35A H 0.3124(10) 0.8929(11) 0.3809(8) 0.056 Uiso 1 calc R .
C36 C 0.2913(10) 0.8291(11) 0.4597(10) 0.050(5) Uani 1 d . .
C37 C 0.3624(17) 0.9194(12) 0.6159(11) 0.086(8) Uani 1 d . .
H37A H 0.3834(17) 0.9783(12) 0.6253(11) 0.130 Uiso 1 d R .
H37B H 0.4020(17) 0.8753(12) 0.6306(11) 0.130 Uiso 1 d R .
H37C H 0.3126(17) 0.9105(12) 0.6349(11) 0.130 Uiso 1 d R .
C38 C 0.3866(14) 1.0494(13) 0.4094(10) 0.073(6) Uani 1 d . .
H38A H 0.3551(14) 1.0496(13) 0.3706(10) 0.109 Uiso 1 d R .
H38B H 0.4433(14) 1.0403(13) 0.4036(10) 0.109 Uiso 1 d R .
H38C H 0.3801(14) 1.1059(13) 0.4293(10) 0.109 Uiso 1 d R .
C39 C 0.2566(12) 0.7461(14) 0.4279(9) 0.063(5) Uani 1 d . .
H39A H 0.2600(12) 0.7522(14) 0.3850(9) 0.095 Uiso 1 d R .
H39B H 0.2005(12) 0.7388(14) 0.4359(9) 0.095 Uiso 1 d R .
H39C H 0.2874(12) 0.6945(14) 0.4425(9) 0.095 Uiso 1 d R .
C40 C 0.6182(23) 0.1997(20) 0.7713(14) 0.131(12) Uani 1 d . .
H40A H 0.6200(23) 0.2076(20) 0.8149(14) 0.157 Uiso 1 calc R .
H40B H 0.5663(23) 0.2234(20) 0.7538(14) 0.157 Uiso 1 calc R .
Cl41 Cl 0.6943(7) 0.2612(8) 0.7451(4) 0.149(4) Uani 1 d . .
Cl42 Cl 0.6207(8) 0.0896(6) 0.7565(5) 0.165(4) Uani 1 d . .
C50 C 0.6055(22) 0.6129(21) 0.6716(18) 0.147(14) Uani 1 d . .
H50A H 0.5500(22) 0.5924(21) 0.6609(18) 0.176 Uiso 0.75 calc PR 1
H50B H 0.6367(22) 0.6025(21) 0.6370(18) 0.176 Uiso 0.75 calc PR 1
H50C H 0.5752(22) 0.6055(21) 0.6327(18) 0.176 Uiso 0.25 d PR 2
H50D H 0.5746(22) 0.5838(21) 0.7009(18) 0.176 Uiso 0.25 d PR 2
Cl51 Cl 0.6043(7) 0.7263(7) 0.6873(6) 0.168(4) Uani 1 d . .
Cl52 Cl 0.6478(12) 0.5520(9) 0.7327(7) 0.183(7) Uani 0.75 d PU 1
Cl53 Cl 0.6960(34) 0.5538(33) 0.6701(27) 0.193(19) Uani 0.25 d PU 2
C60 C 0.1972(29) 0.3037(30) 0.7270(20) 0.178(16) Uani 1 d U .
H60A H 0.2459(29) 0.2680(30) 0.7368(20) 0.214 Uiso 1 calc R .
H60B H 0.1864(29) 0.3044(30) 0.6831(20) 0.214 Uiso 1 calc R .
Cl61 Cl 0.2146(12) 0.4062(11) 0.7508(6) 0.242(8) Uani 1 d . .
Cl62 Cl 0.1164(12) 0.2537(15) 0.7578(7) 0.275(9) Uani 1 d U .
C70 C 0.0870(47) 0.8978(53) 0.8345(34) 0.143(24) Uani 0.50 d PU 3
Cl71 Cl 0.1853(15) 0.9693(15) 0.8589(12) 0.142(8) Uani 0.40 d PU 3
Cl72 Cl 0.0825(14) 0.7969(19) 0.8161(12) 0.148(11) Uani 0.35 d PU 3
Cl73 Cl 0.1037(27) 0.9565(27) 0.7673(17) 0.169(19) Uani 0.25 d P 3

loop_
_atom_type_symbol
_atom_type_description
_atom_type_scat_dispersion_real
_atom_type_scat_dispersion_imag
_atom_type_scat_source
C C 0.0033 0.0016 'International Tables Vol C Tables 4.2.6.8 and 6.1.1.4'
H H 0.0000 0.0000 'International Tables Vol C Tables 4.2.6.8 and 6.1.1.4'
S S 0.1246 0.1234 'International Tables Vol C Tables 4.2.6.8 and 6.1.1.4'
Cl Cl 0.1484 0.1585 'International Tables Vol C Tables 4.2.6.8 and 6.1.1.4'
Fe Fe 0.3463 0.8444 'International Tables Vol C Tables 4.2.6.8 and 6.1.1.4'
Pd Pd -0.9988 1.0072 'International Tables Vol C Tables 4.2.6.8 and 6.1.1.4'

loop_
_geom_angle_atom_site_label_1
_geom_angle_atom_site_label_2
_geom_angle_atom_site_label_3
_geom_angle
S4 Pd1 S3 81.1(2)
S4 Pd1 Cl1 173.9(2)
S3 Pd1 Cl1 92.9(2)
S4 Pd1 S1 101.9(2)
S3 Pd1 S1 176.1(2)
Cl1 Pd1 S1 84.1(2)
C7 Fe1 C1 109.6(7)
C7 Fe1 C6 42.7(7)
C1 Fe1 C6 109.2(6)
C7 Fe1 C2 136.1(8)
C1 Fe1 C2 42.0(7)
C6 Fe1 C2 106.0(7)
C7 Fe1 C10 69.3(8)
C1 Fe1 C10 139.6(8)
C6 Fe1 C10 41.5(7)
C2 Fe1 C10 109.4(9)
C7 Fe1 C5 113.5(7)
C1 Fe1 C5 41.4(7)
C6 Fe1 C5 141.5(7)
C2 Fe1 C5 69.6(7)
C10 Fe1 C5 176.9(8)
C7 Fe1 C3 175.4(8)
C1 Fe1 C3 69.4(7)
C6 Fe1 C3 133.0(7)
C2 Fe1 C3 40.3(7)
C10 Fe1 C3 108.4(8)
C5 Fe1 C3 68.9(7)
C7 Fe1 C4 144.8(8)
C1 Fe1 C4 68.3(7)
C6 Fe1 C4 172.3(8)
C2 Fe1 C4 67.1(7)
C10 Fe1 C4 136.1(7)
C5 Fe1 C4 40.8(7)
C3 Fe1 C4 39.4(7)
C7 Fe1 C8 40.2(8)
C1 Fe1 C8 138.9(9)
C6 Fe1 C8 69.1(8)
C2 Fe1 C8 175.1(8)
C10 Fe1 C8 66.9(10)
C5 Fe1 C8 114.3(9)
C3 Fe1 C8 143.1(9)
C4 Fe1 C8 117.8(8)
C7 Fe1 C9 68.4(9)
C1 Fe1 C9 178.0(9)
C6 Fe1 C9 69.7(7)
C2 Fe1 C9 139.7(10)
C10 Fe1 C9 40.6(8)
C5 Fe1 C9 138.6(8)
C3 Fe1 C9 112.6(9)
C4 Fe1 C9 113.0(8)
C8 Fe1 C9 39.2(9)
C1 S1 C11 103.0(8)
C1 S1 Pd1 117.7(5)
C11 S1 Pd1 113.2(6)
S3 Pd2 S4 81.0(2)
S3 Pd2 Cl2 174.3(2)
S4 Pd2 Cl2 93.3(2)
S3 Pd2 S2 102.5(2)
S4 Pd2 S2 176.2(2)
Cl2 Pd2 S2 83.3(2)
C26 Fe2 C22 109.0(7)
C26 Fe2 C21 111.2(7)
C22 Fe2 C21 41.6(7)
C26 Fe2 C27 41.5(7)
C22 Fe2 C27 134.1(7)
C21 Fe2 C27 106.8(7)
C26 Fe2 C23 139.4(11)
C22 Fe2 C23 41.9(9)
C21 Fe2 C23 68.1(8)
C27 Fe2 C23 174.9(8)
C26 Fe2 C30 41.0(7)
C22 Fe2 C30 113.5(8)
C21 Fe2 C30 142.6(7)
C27 Fe2 C30 69.5(7)
C23 Fe2 C30 114.4(10)
C26 Fe2 C28 67.8(7)
C22 Fe2 C28 173.8(8)
C21 Fe2 C28 133.8(9)
C27 Fe2 C28 40.1(7)
C23 Fe2 C28 143.7(10)
C30 Fe2 C28 67.9(8)
C26 Fe2 C25 140.6(7)
C22 Fe2 C25 70.5(8)
C21 Fe2 C25 41.7(7)
C27 Fe2 C25 109.4(8)
C23 Fe2 C25 67.0(10)
C30 Fe2 C25 175.6(8)
C28 Fe2 C25 108.4(9)
C26 Fe2 C29 67.9(7)
C22 Fe2 C29 145.6(9)
C21 Fe2 C29 172.8(10)
C27 Fe2 C29 67.5(8)
C23 Fe2 C29 117.6(9)
C30 Fe2 C29 40.9(8)
C28 Fe2 C29 39.1(8)
C25 Fe2 C29 134.8(8)
C26 Fe2 C24 177.8(7)
C22 Fe2 C24 68.9(8)
C21 Fe2 C24 66.8(8)
C27 Fe2 C24 139.4(10)
C23 Fe2 C24 39.4(10)
C30 Fe2 C24 140.2(9)
C28 Fe2 C24 114.2(9)
C25 Fe2 C24 38.4(8)
C29 Fe2 C24 114.3(8)
C26 S2 C31 102.4(8)
C26 S2 Pd2 117.3(5)
C31 S2 Pd2 113.8(6)
C21 S3 Pd2 108.3(7)
C21 S3 Pd1 104.7(5)
Pd2 S3 Pd1 94.8(2)
C6 S4 Pd1 108.3(6)
C6 S4 Pd2 106.0(5)
Pd1 S4 Pd2 94.7(2)
C5 C1 C2 107.8(15)
C5 C1 S1 122.5(13)
C2 C1 S1 129.6(13)
C5 C1 Fe1 71.0(10)
C2 C1 Fe1 70.1(10)
S1 C1 Fe1 122.7(8)
C3 C2 C1 107.9(15)
C3 C2 Fe1 70.7(10)
C1 C2 Fe1 67.9(9)
C4 C3 C2 108.0(16)
C4 C3 Fe1 70.8(10)
C2 C3 Fe1 69.0(9)
C3 C4 C5 110.4(16)
C3 C4 Fe1 69.8(10)
C5 C4 Fe1 68.9(9)
C1 C5 C4 105.7(17)
C1 C5 Fe1 67.6(9)
C4 C5 Fe1 70.3(10)
C10 C6 C7 104.8(17)
C10 C6 S4 125.5(16)
C7 C6 S4 129.6(12)
C10 C6 Fe1 70.0(10)
C7 C6 Fe1 68.1(9)
S4 C6 Fe1 123.8(8)
C8 C7 C6 108.1(17)
C8 C7 Fe1 72.5(11)
C6 C7 Fe1 69.3(9)
C9 C8 C7 110.2(19)
C9 C8 Fe1 70.4(12)
C7 C8 Fe1 67.2(11)
C8 C9 C10 107.2(20)
C8 C9 Fe1 70.3(13)
C10 C9 Fe1 68.5(11)
C9 C10 C6 109.6(21)
C9 C10 Fe1 71.0(12)
C6 C10 Fe1 68.5(10)
C16 C11 C12 122.7(16)
C16 C11 S1 122.7(13)
C12 C11 S1 114.5(15)
C13 C12 C11 113.0(21)
C13 C12 C17 124.9(19)
C11 C12 C17 121.9(17)
C12 C13 C14 126.3(20)
C15 C14 C13 114.9(19)
C15 C14 C18 127.1(24)
C13 C14 C18 118.0(20)
C14 C15 C16 126.2(21)
C15 C16 C11 116.7(16)
C15 C16 C19 119.2(18)
C11 C16 C19 124.1(17)
C22 C21 C25 108.8(17)
C22 C21 S3 126.3(15)
C25 C21 S3 124.3(17)
C22 C21 Fe2 68.6(9)
C25 C21 Fe2 70.2(9)
S3 C21 Fe2 120.3(8)
C21 C22 C23 104.4(19)
C21 C22 Fe2 69.8(9)
C23 C22 Fe2 70.2(12)
C24 C23 C22 108.9(20)
C24 C23 Fe2 71.5(14)
C22 C23 Fe2 67.8(11)
C25 C24 C23 110.8(20)
C25 C24 Fe2 70.0(11)
C23 C24 Fe2 69.0(13)
C24 C25 C21 106.9(21)
C24 C25 Fe2 71.6(12)
C21 C25 Fe2 68.1(10)
C30 C26 C27 110.2(15)
C30 C26 S2 120.8(15)
C27 C26 S2 128.9(13)
C30 C26 Fe2 71.8(9)
C27 C26 Fe2 71.4(9)
S2 C26 Fe2 121.1(8)
C28 C27 C26 105.3(15)
C28 C27 Fe2 70.2(10)
C26 C27 Fe2 67.1(9)
C29 C28 C27 110.3(19)
C29 C28 Fe2 70.9(11)
C27 C28 Fe2 69.7(10)
C28 C29 C30 109.1(18)
C28 C29 Fe2 70.0(10)
C30 C29 Fe2 69.0(9)
C26 C30 C29 105.0(19)
C26 C30 Fe2 67.2(9)
C29 C30 Fe2 70.1(11)
C32 C31 C36 119.3(15)
C32 C31 S2 118.4(13)
C36 C31 S2 122.2(12)
C31 C32 C33 120.6(16)
C31 C32 C37 120.4(15)
C33 C32 C37 119.0(15)
C34 C33 C32 120.5(16)
C33 C34 C35 119.8(17)
C33 C34 C38 118.6(19)
C35 C34 C38 121.6(20)
C34 C35 C36 120.9(18)
C31 C36 C35 118.8(16)
C31 C36 C39 123.5(16)
C35 C36 C39 117.3(19)
Cl42 C40 Cl41 115.7(20)
Cl52 C50 Cl51 111.7(21)
Cl51 C50 Cl53 121.8(26)
Cl61 C60 Cl62 113.4(27)
Cl72 C70 Cl73 105.4(45)
Cl72 C70 Cl71 127.8(46)
Cl73 C70 Cl71 77.1(35)
C70 Cl71 Cl73 47.5(24)
C70 Cl73 Cl71 55.3(29)

loop_
_geom_bond_atom_site_label_1
_geom_bond_atom_site_label_2
_geom_bond_distance
Pd1 S4 2.303(5)
Pd1 S3 2.305(4)
Pd1 Cl1 2.332(5)
Pd1 S1 2.365(4)
Fe1 C7 1.99(2)
Fe1 C1 1.99(2)
Fe1 C6 2.01(2)
Fe1 C2 2.02(2)
Fe1 C10 2.03(2)
Fe1 C5 2.04(2)
Fe1 C3 2.05(2)
Fe1 C4 2.06(2)
Fe1 C8 2.06(2)
Fe1 C9 2.06(2)
S1 C1 1.76(2)
S1 C11 1.80(2)
Pd2 S3 2.305(5)
Pd2 S4 2.309(4)
Pd2 Cl2 2.334(5)
Pd2 S2 2.354(4)
Fe2 C26 1.99(2)
Fe2 C22 2.02(2)
Fe2 C21 2.037(14)
Fe2 C27 2.05(2)
Fe2 C23 2.05(2)
Fe2 C30 2.05(2)
Fe2 C28 2.06(2)
Fe2 C25 2.07(2)
Fe2 C29 2.07(2)
Fe2 C24 2.09(2)
S2 C26 1.79(2)
S2 C31 1.79(2)
S3 C21 1.75(2)
S4 C6 1.73(2)
C1 C5 1.43(2)
C1 C2 1.44(2)
C2 C3 1.40(3)
C3 C4 1.38(3)
C4 C5 1.43(3)
C6 C10 1.43(2)
C6 C7 1.45(2)
C7 C8 1.40(3)
C8 C9 1.38(3)
C9 C10 1.42(3)
C11 C16 1.42(3)
C11 C12 1.45(3)
C12 C13 1.40(3)
C12 C17 1.50(3)
C13 C14 1.41(3)
C14 C15 1.35(3)
C14 C18 1.52(3)
C15 C16 1.37(3)
C16 C19 1.50(3)
C21 C22 1.44(3)
C21 C25 1.46(3)
C22 C23 1.46(3)
C23 C24 1.40(3)
C24 C25 1.37(3)
C26 C30 1.42(2)
C26 C27 1.43(2)
C27 C28 1.41(3)
C28 C29 1.38(3)
C29 C30 1.44(3)
C31 C32 1.37(2)
C31 C36 1.41(3)
C32 C33 1.41(2)
C32 C37 1.51(3)
C33 C34 1.37(3)
C34 C35 1.37(3)
C34 C38 1.53(2)
C35 C36 1.41(2)
C36 C39 1.51(3)
C40 Cl42 1.67(3)
C40 Cl41 1.69(3)
C50 Cl52 1.72(4)
C50 Cl51 1.73(3)
C50 Cl53 1.73(7)
C60 Cl61 1.63(4)
C60 Cl62 1.71(4)
C70 Cl72 1.56(8)
C70 Cl73 1.76(8)
C70 Cl71 1.97(8)
Cl71 Cl73 2.33(6)
